data_2007899
loop_
_publ_author_name
'Yu , Jianhua'
'Hu, Yulai'
'Huang, Qibin'
'Yu, Kaibei'
' Yang, Shiyan'

_publ_section_title
7-Methoxy-1-[1-(6-methoxy-2-naphthoyl)ethyl]-2-methyl-2,3-dihydro-1<i>H</i>-cyclopenta[<i>a</i>]naphthalen-3-one
_journal_issue 12
_journal_name_full 'Acta Crystallographica Section C'
_journal_page_first 2009
_journal_page_last 2011
_journal_paper_doi 10.1107/S0108270198009135
_journal_volume 54
_journal_year 1998
_chemical_formula_moiety 'C29 H26 O4'
_chemical_formula_sum 'C29 H26 O4'
_chemical_formula_weight 438.50
_space_group_IT_number 7
_symmetry_cell_setting monoclinic
_symmetry_space_group_name_Hall 'P -2yc'
_symmetry_space_group_name_H-M 'P 1 c 1'
_cell_angle_alpha 90.00
_cell_angle_beta 102.410(10)
_cell_angle_gamma 90.00
_cell_formula_units_Z 2
_cell_length_a 12.204(2)
_cell_length_b 14.957(2)
_cell_length_c 6.5270(10)
_cell_measurement_reflns_used 24
_cell_measurement_temperature 296(2)
_cell_measurement_theta_max 13.23
_cell_measurement_theta_min 3.22
_cell_volume 1163.6(3)
_computing_cell_refinement XSCANS
_computing_data_collection 'XSCANS (Siemens, 1993)'
_computing_data_reduction 'SHELXTL (Sheldrick, 1994)'
_computing_molecular_graphics SHELXTL
_computing_publication_material SHELXTL
_computing_structure_refinement 'SHELXL93 (Sheldrick, 1993)'
_computing_structure_solution 'SHELXS86 (Sheldrick, 1990)'
_diffrn_measurement_device_type 'Siemens P4'
_diffrn_measurement_method \w
_diffrn_radiation_type MoK\a
_diffrn_radiation_wavelength 0.71073
_diffrn_reflns_av_R_equivalents 0.016
_diffrn_reflns_limit_h_max 13
_diffrn_reflns_limit_h_min -13
_diffrn_reflns_limit_k_max 1
_diffrn_reflns_limit_k_min -17
_diffrn_reflns_limit_l_max 7
_diffrn_reflns_limit_l_min 0
_diffrn_reflns_number 2287
_diffrn_reflns_theta_max 24
_diffrn_reflns_theta_min 1.71
_diffrn_standards_decay_% 1.83
_diffrn_standards_interval_count 97
_diffrn_standards_number 3
_exptl_absorpt_coefficient_mu 0.082
_exptl_absorpt_correction_type none
_exptl_crystal_colour Colouress
_exptl_crystal_density_diffrn 1.252
_exptl_crystal_density_method 'not measured'
_exptl_crystal_description 'tabular prism'
_exptl_crystal_F_000 464
_exptl_crystal_size_max 0.78
_exptl_crystal_size_mid 0.37
_exptl_crystal_size_min 0.18
_refine_diff_density_max 0.142
_refine_diff_density_min -0.127
_refine_ls_extinction_coef 0.0157(19)
_refine_ls_extinction_method SHELXL93_(Sheldrick,_1993)
_refine_ls_goodness_of_fit_ref 0.997
_refine_ls_hydrogen_treatment H_atoms_riding
_refine_ls_number_parameters 303
_refine_ls_number_reflns 2015
_refine_ls_R_factor_gt 0.034
_refine_ls_shift/su_max -0.001
_refine_ls_structure_factor_coef Fsqd
_refine_ls_weighting_details 'w = 1/[\s^2^(Fo^2^)+(0.0441P)^2^] where P=(Fo^2^+2Fc^2^)/3'
_refine_ls_weighting_scheme calc
_refine_ls_wR_factor_ref 0.069
_reflns_number_gt 1443
_reflns_number_total 2017
_reflns_threshold_expression I>2\s(I)
_cod_data_source_file cf1195.cif
_cod_data_source_block 1
_cod_depositor_comments
;
The following automatic conversions were performed:
'_symmetry_cell_setting' value 'Monoclinic' changed to 'monoclinic'
according to '/home/saulius/struct/CIF-dictionaries/cif_core.dic'
dictionary named 'cif_core.dic' version 2.4.1 from 2010-06-29.

Automatic conversion script
Id: cif_fix_enum 1527 2010-12-29 10:47:43Z saulius 

The following automatic conversions were performed:

'_symmetry_cell_setting' value 'Monoclinic' changed to 'monoclinic'
according to /home/saulius/struct/CIF-dictionaries/cif_core.dic
dictionary named 'cif_core.dic' version 2.4.1 from 2010-06-29.

Automatic conversion script
Id: cif_fix_values 1715 2011-07-08 13:25:40Z adriana 

The following automatic conversions were performed:

'_refine_ls_weighting_scheme' value 'calc w =
1/[\s^2^(Fo^2^)+(0.0441P)^2^] where P=(Fo^2^+2Fc^2^)/3' was changed
to 'calc'. New tag '_refine_ls_weighting_details' was created. The
value of the new tag was set to 'w = 1/[\s^2^(Fo^2^)+(0.0441P)^2^]
where P=(Fo^2^+2Fc^2^)/3'.

Automatic conversion script
Id: cif_fix_values 3143 2015-03-26 13:38:13Z robertas 
;
_cod_original_sg_symbol_H-M 'P c'
_cod_database_code 2007899
_cod_database_fobs_code 2007899

loop_
_symmetry_equiv_pos_as_xyz
'x, y, z'
'x, -y, z+1/2'

loop_
_atom_site_label
_atom_site_fract_x
_atom_site_fract_y
_atom_site_fract_z
_atom_site_U_iso_or_equiv
_atom_site_adp_type
_atom_site_calc_flag
_atom_site_refinement_flags
_atom_site_occupancy
_atom_site_disorder_group
_atom_site_type_symbol
O1 0.7520(2) 0.1218(2) 0.3893(4) 0.0718(8) Uani d . 1 . O
O2 0.0407(2) 0.1258(2) 0.3686(4) 0.0725(8) Uani d . 1 . O
O3 -0.0389(2) 0.3673(2) 0.2146(5) 0.0990(11) Uani d . 1 . O
O4 0.6105(2) 0.3769(2) 1.1018(5) 0.0820(9) Uani d . 1 . O
C1 0.7665(3) 0.0887(4) 0.1955(8) 0.105(2) Uani d . 1 . C
H1A 0.8451(4) 0.086(2) 0.1954(19) 0.126 Uiso calc R 1 . H
H1B 0.729(2) 0.1275(11) 0.0850(9) 0.126 Uiso calc R 1 . H
H1C 0.735(2) 0.0298(8) 0.174(2) 0.126 Uiso calc R 1 . H
C2 0.6455(3) 0.1255(2) 0.4248(6) 0.0526(10) Uani d . 1 . C
C3 0.6404(3) 0.1620(3) 0.6203(6) 0.0595(11) Uani d . 1 . C
H3 0.7057(3) 0.1822(3) 0.7094(6) 0.065 Uiso calc R 1 . H
C4 0.5402(3) 0.1683(2) 0.6814(6) 0.0561(10) Uani d . 1 . C
H4 0.5382(3) 0.1908(2) 0.8134(6) 0.062 Uiso calc R 1 . H
C5 0.4399(2) 0.1408(2) 0.5447(5) 0.0408(8) Uani d . 1 . C
C6 0.4459(2) 0.1044(2) 0.3479(5) 0.0398(8) Uani d . 1 . C
C7 0.5513(3) 0.0960(2) 0.2922(5) 0.0502(9) Uani d . 1 . C
H7 0.5559(3) 0.0702(2) 0.1646(5) 0.055 Uiso calc R 1 . H
C8 0.3346(3) 0.1501(2) 0.6001(5) 0.0407(8) Uani d . 1 . C
H8 0.3318(3) 0.1722(2) 0.7321(5) 0.049 Uiso calc R 1 . H
C9 0.2367(2) 0.1273(2) 0.4642(5) 0.0394(8) Uani d . 1 . C
C10 0.2437(3) 0.0906(2) 0.2671(5) 0.0438(9) Uani d . 1 . C
H10 0.1780(3) 0.0745(2) 0.1732(5) 0.048 Uiso calc R 1 . H
C11 0.3436(2) 0.0784(2) 0.2119(5) 0.0446(9) Uani d . 1 . C
H11 0.3452(2) 0.0526(2) 0.0829(5) 0.054 Uiso calc R 1 . H
C12 0.1226(3) 0.1408(2) 0.5088(6) 0.0454(9) Uani d . 1 . C
C13 0.1056(2) 0.1718(2) 0.7212(5) 0.0424(8) Uani d . 1 . C
H13 0.1759(2) 0.1619(2) 0.8239(5) 0.051 Uiso calc R 1 . H
C14 0.0141(3) 0.1157(3) 0.7879(6) 0.0616(11) Uani d . 1 . C
H14A 0.0059(12) 0.1343(9) 0.9246(15) 0.068 Uiso calc R 1 . H
H14B 0.0348(9) 0.0537(3) 0.792(3) 0.068 Uiso calc R 1 . H
H14C -0.0557(5) 0.1241(11) 0.6889(19) 0.068 Uiso calc R 1 . H
C15 0.0773(2) 0.2727(2) 0.7227(5) 0.0443(8) Uani d . 1 . C
H15 0.0676(2) 0.2897(2) 0.8627(5) 0.049 Uiso calc R 1 . H
C16 -0.0290(3) 0.3000(3) 0.5568(6) 0.0550(9) Uani d . 1 . C
H16 -0.0706(3) 0.2463(3) 0.4994(6) 0.060 Uiso calc R 1 . H
C17 -0.1058(4) 0.3623(3) 0.6462(8) 0.093(2) Uani d . 1 . C
H17A -0.1311(17) 0.3327(7) 0.758(3) 0.103 Uiso calc R 1 . H
H17B -0.1693(12) 0.3781(14) 0.5377(12) 0.103 Uiso calc R 1 . H
H17C -0.0653(7) 0.4154(8) 0.699(4) 0.103 Uiso calc R 1 . H
C18 0.0152(3) 0.3470(3) 0.3864(7) 0.0596(11) Uani d . 1 . C
C19 0.1342(3) 0.3670(2) 0.4694(5) 0.0451(8) Uani d . 1 . C
C20 0.1683(3) 0.3300(2) 0.6639(5) 0.0425(9) Uani d . 1 . C
C21 0.2798(3) 0.3431(2) 0.7810(5) 0.0394(8) Uani d . 1 . C
C22 0.3551(3) 0.3897(2) 0.6804(5) 0.0470(9) Uani d . 1 . C
C23 0.3170(3) 0.4249(2) 0.4772(6) 0.0547(10) Uani d . 1 . C
H23 0.3674(3) 0.4550(2) 0.4133(6) 0.066 Uiso calc R 1 . H
C24 0.2089(3) 0.4160(2) 0.3724(6) 0.0588(10) Uani d . 1 . C
H24 0.1843(3) 0.4413(2) 0.2403(6) 0.071 Uiso calc R 1 . H
C25 0.3204(3) 0.3124(2) 0.9880(5) 0.0481(9) Uani d . 1 . C
H25 0.2721(3) 0.2829(2) 1.0577(5) 0.058 Uiso calc R 1 . H
C26 0.4293(3) 0.3253(2) 1.0869(6) 0.0544(10) Uani d . 1 . C
H26 0.4544(3) 0.3043(2) 1.2230(6) 0.060 Uiso calc R 1 . H
C27 0.5040(3) 0.3696(3) 0.9865(6) 0.0567(10) Uani d . 1 . C
C28 0.4689(3) 0.4009(2) 0.7878(7) 0.0547(10) Uani d . 1 . C
H28 0.5194(3) 0.4296(2) 0.7216(7) 0.060 Uiso calc R 1 . H
C29 0.6918(3) 0.4192(4) 1.0037(9) 0.116(2) Uani d . 1 . C
H29A 0.7628(8) 0.422(2) 1.1014(19) 0.139 Uiso calc R 1 . H
H29B 0.6672(14) 0.4786(8) 0.961(5) 0.139 Uiso calc R 1 . H
H29C 0.700(2) 0.3852(12) 0.883(3) 0.139 Uiso calc R 1 . H

loop_
_atom_site_aniso_label
_atom_site_aniso_U_11
_atom_site_aniso_U_22
_atom_site_aniso_U_33
_atom_site_aniso_U_12
_atom_site_aniso_U_13
_atom_site_aniso_U_23
O1 0.0362(14) 0.114(2) 0.066(2) -0.0088(14) 0.0133(13) -0.019(2)
O2 0.0356(13) 0.105(2) 0.071(2) 0.0048(14) -0.0013(13) -0.029(2)
O3 0.067(2) 0.148(3) 0.072(2) 0.005(2) -0.005(2) 0.039(2)
O4 0.043(2) 0.100(2) 0.098(2) -0.0050(15) 0.005(2) 0.000(2)
C1 0.048(2) 0.200(6) 0.074(3) -0.009(3) 0.025(2) -0.029(4)
C2 0.035(2) 0.069(2) 0.054(2) -0.003(2) 0.010(2) -0.007(2)
C3 0.036(2) 0.081(3) 0.057(3) -0.003(2) -0.001(2) -0.015(2)
C4 0.042(2) 0.072(3) 0.050(2) -0.005(2) 0.000(2) -0.015(2)
C5 0.036(2) 0.039(2) 0.047(2) 0.0019(15) 0.008(2) -0.003(2)
C6 0.036(2) 0.042(2) 0.040(2) 0.0017(15) 0.006(2) 0.002(2)
C7 0.042(2) 0.059(2) 0.049(2) 0.001(2) 0.010(2) -0.003(2)
C8 0.041(2) 0.038(2) 0.041(2) 0.002(2) 0.005(2) -0.004(2)
C9 0.036(2) 0.032(2) 0.049(2) 0.0002(15) 0.007(2) 0.001(2)
C10 0.036(2) 0.050(2) 0.043(2) -0.001(2) 0.001(2) 0.000(2)
C11 0.042(2) 0.049(2) 0.043(2) -0.003(2) 0.009(2) -0.004(2)
C12 0.037(2) 0.041(2) 0.056(2) 0.002(2) 0.004(2) -0.005(2)
C13 0.028(2) 0.052(2) 0.045(2) -0.0019(14) 0.0039(15) 0.006(2)
C14 0.043(2) 0.070(3) 0.071(3) -0.010(2) 0.010(2) 0.013(2)
C15 0.040(2) 0.054(2) 0.042(2) 0.006(2) 0.0144(15) 0.001(2)
C16 0.037(2) 0.063(2) 0.066(2) 0.009(2) 0.013(2) -0.001(2)
C17 0.069(3) 0.115(4) 0.101(4) 0.044(3) 0.028(3) 0.009(3)
C18 0.053(2) 0.067(3) 0.056(2) 0.017(2) 0.005(2) 0.005(2)
C19 0.046(2) 0.046(2) 0.045(2) 0.006(2) 0.014(2) 0.003(2)
C20 0.043(2) 0.043(2) 0.044(2) 0.004(2) 0.015(2) -0.003(2)
C21 0.042(2) 0.037(2) 0.042(2) -0.0003(15) 0.016(2) -0.004(2)
C22 0.052(2) 0.040(2) 0.053(2) -0.001(2) 0.020(2) -0.008(2)
C23 0.060(2) 0.048(2) 0.062(2) -0.007(2) 0.026(2) 0.002(2)
C24 0.071(3) 0.061(3) 0.047(2) 0.005(2) 0.018(2) 0.009(2)
C25 0.050(2) 0.048(2) 0.048(2) -0.006(2) 0.014(2) -0.008(2)
C26 0.055(2) 0.054(2) 0.052(2) 0.001(2) 0.007(2) -0.002(2)
C27 0.042(2) 0.056(2) 0.070(3) 0.001(2) 0.009(2) -0.011(2)
C28 0.049(2) 0.049(2) 0.071(3) -0.009(2) 0.023(2) -0.010(2)
C29 0.043(2) 0.164(5) 0.138(5) -0.017(3) 0.014(3) 0.003(4)

loop_
_atom_type_symbol
_atom_type_description
_atom_type_scat_dispersion_real
_atom_type_scat_dispersion_imag
_atom_type_scat_source
C C 0.0016 'International Tables Vol C Tables 4.2.6.8 and 6.1.1.4' 0.0033
H H 0.0000 'International Tables Vol C Tables 4.2.6.8 and 6.1.1.4' 0.0000
O O 0.0060 'International Tables Vol C Tables 4.2.6.8 and 6.1.1.4' 0.0106

loop_
_geom_angle_atom_site_label_1
_geom_angle_atom_site_label_2
_geom_angle_atom_site_label_3
_geom_angle
_geom_angle_publ_flag
C2 O1 C1 118.3(3) n
C27 O4 C29 117.2(4) n
C7 C2 O1 125.8(3) no
C7 C2 C3 120.7(3) n
O1 C2 C3 113.5(3) no
C4 C3 C2 120.6(3) n
C3 C4 C5 120.2(3) n
C6 C5 C4 118.7(3) n
C6 C5 C8 119.9(3) no
C4 C5 C8 121.4(3) no
C5 C6 C7 119.7(3) no
C5 C6 C11 117.6(3) no
C7 C6 C11 122.7(3) no
C2 C7 C6 120.0(3) no
C9 C8 C5 121.6(3) n
C8 C9 C10 118.0(3) no
C8 C9 C12 124.0(3) n
C10 C9 C12 117.9(3) no
C11 C10 C9 121.8(3) n
C10 C11 C6 121.1(3) no
O2 C12 C9 118.4(3) yes
O2 C12 C13 119.3(3) yes
C9 C12 C13 122.3(3) yes
C12 C13 C14 110.0(3) yes
C12 C13 C15 112.2(3) yes
C14 C13 C15 110.7(3) yes
C20 C15 C13 111.9(2) yes
C20 C15 C16 102.9(3) yes
C13 C15 C16 113.9(3) yes
C18 C16 C17 110.1(3) n
C18 C16 C15 105.0(3) yes
C17 C16 C15 112.6(3) no
O3 C18 C19 126.1(4) yes
O3 C18 C16 126.0(3) yes
C19 C18 C16 107.8(3) yes
C20 C19 C24 121.8(3) n
C20 C19 C18 109.9(3) yes
C24 C19 C18 128.3(3) no
C19 C20 C21 120.6(3) n
C19 C20 C15 111.7(3) yes
C21 C20 C15 127.6(3) no
C25 C21 C22 118.2(3) n
C25 C21 C20 124.6(3) no
C22 C21 C20 117.2(3) no
C23 C22 C21 120.2(3) n
C23 C22 C28 120.6(3) no
C21 C22 C28 119.3(3) n
C24 C23 C22 121.8(3) no
C23 C24 C19 118.3(3) no
C26 C25 C21 121.0(3) no
C25 C26 C27 120.9(4) no
C28 C27 O4 124.7(4) no
C28 C27 C26 120.5(3) no
O4 C27 C26 114.8(4) no
C27 C28 C22 120.2(4) no

loop_
_geom_bond_atom_site_label_1
_geom_bond_atom_site_label_2
_geom_bond_site_symmetry_2
_geom_bond_distance
_geom_bond_publ_flag
O1 C2 . 1.369(4) n
O1 C1 . 1.404(5) n
O2 C12 . 1.222(4) yes
O3 C18 . 1.212(4) yes
O4 C27 . 1.359(4) n
O4 C29 . 1.438(5) n
C2 C7 . 1.356(4) n
C2 C3 . 1.402(5) n
C3 C4 . 1.368(4) n
C4 C5 . 1.412(4) no
C5 C6 . 1.411(4) no
C5 C8 . 1.416(4) no
C6 C7 . 1.415(4) no
C6 C11 . 1.422(4) no
C8 C9 . 1.369(4) no
C9 C10 . 1.418(4) no
C9 C12 . 1.496(4) yes
C10 C11 . 1.356(4) no
C12 C13 . 1.518(5) yes
C13 C14 . 1.533(5) no
C13 C15 . 1.548(4) yes
C15 C20 . 1.516(4) yes
C15 C16 . 1.555(4) yes
C16 C18 . 1.510(5) yes
C16 C17 . 1.523(5) no
C18 C19 . 1.467(5) yes
C19 C20 . 1.366(4) yes
C19 C24 . 1.421(5) no
C20 C21 . 1.423(4) no
C21 C25 . 1.412(4) no
C21 C22 . 1.421(4) no
C22 C23 . 1.410(5) no
C22 C28 . 1.425(4) n
C23 C24 . 1.356(5) no
C25 C26 . 1.360(4) no
C26 C27 . 1.399(5) no
C27 C28 . 1.358(5) no

loop_
_geom_torsion_atom_site_label_1
_geom_torsion_atom_site_label_2
_geom_torsion_atom_site_label_3
_geom_torsion_atom_site_label_4
_geom_torsion
_geom_torsion_publ_flag
C1 O1 C2 C7 3.2(6) no
C1 O1 C2 C3 -178.2(4) no
C7 C2 C3 C4 0.2(6) no
O1 C2 C3 C4 -178.4(4) no
C2 C3 C4 C5 -2.2(6) no
C3 C4 C5 C6 1.9(5) no
C3 C4 C5 C8 -177.3(3) no
C4 C5 C6 C7 0.2(4) no
C8 C5 C6 C7 179.4(3) no
C4 C5 C6 C11 -179.1(3) no
C8 C5 C6 C11 0.1(4) no
O1 C2 C7 C6 -179.6(3) no
C3 C2 C7 C6 2.0(5) no
C5 C6 C7 C2 -2.1(5) no
C11 C6 C7 C2 177.1(3) no
C6 C5 C8 C9 -2.3(5) no
C4 C5 C8 C9 176.9(3) no
C5 C8 C9 C10 2.3(5) no
C5 C8 C9 C12 -176.1(3) no
C8 C9 C10 C11 -0.3(5) no
C12 C9 C10 C11 178.3(3) no
C9 C10 C11 C6 -1.8(5) no
C5 C6 C11 C10 1.8(4) no
C7 C6 C11 C10 -177.4(3) no
C8 C9 C12 O2 173.3(3) no
C10 C9 C12 O2 -5.2(4) no
C8 C9 C12 C13 -7.0(5) no
C10 C9 C12 C13 174.5(3) no
O2 C12 C13 C14 44.5(4) no
C9 C12 C13 C14 -135.3(3) no
O2 C12 C13 C15 -79.3(4) no
C9 C12 C13 C15 100.9(3) no
C12 C13 C15 C20 -58.4(3) no
C14 C13 C15 C20 178.2(3) no
C12 C13 C15 C16 57.7(3) no
C14 C13 C15 C16 -65.7(4) no
C20 C15 C16 C18 16.3(3) no
C13 C15 C16 C18 -105.0(3) no
C20 C15 C16 C17 -103.5(3) no
C13 C15 C16 C17 135.2(3) no
C17 C16 C18 O3 -70.1(5) no
C15 C16 C18 O3 168.5(4) no
C17 C16 C18 C19 107.6(3) no
C15 C16 C18 C19 -13.8(4) no
O3 C18 C19 C20 -176.9(4) no
C16 C18 C19 C20 5.4(4) no
O3 C18 C19 C24 2.5(6) no
C16 C18 C19 C24 -175.2(3) no
C24 C19 C20 C21 3.1(5) no
C18 C19 C20 C21 -177.5(3) no
C24 C19 C20 C15 -173.6(3) no
C18 C19 C20 C15 5.8(4) no
C13 C15 C20 C19 108.6(3) no
C16 C15 C20 C19 -14.0(3) no
C13 C15 C20 C21 -67.8(4) no
C16 C15 C20 C21 169.5(3) no
C19 C20 C21 C25 175.7(3) no
C15 C20 C21 C25 -8.1(5) no
C19 C20 C21 C22 -4.9(4) no
C15 C20 C21 C22 171.3(3) no
C25 C21 C22 C23 -177.3(3) no
C20 C21 C22 C23 3.2(4) no
C25 C21 C22 C28 2.3(4) no
C20 C21 C22 C28 -177.1(3) no
C21 C22 C23 C24 0.3(5) no
C28 C22 C23 C24 -179.4(3) no
C22 C23 C24 C19 -2.2(5) no
C20 C19 C24 C23 0.6(5) no
C18 C19 C24 C23 -178.7(3) no
C22 C21 C25 C26 -1.5(5) no
C20 C21 C25 C26 177.9(3) no
C21 C25 C26 C27 0.3(5) no
C29 O4 C27 C28 -1.4(6) no
C29 O4 C27 C26 177.8(4) no
C25 C26 C27 C28 0.1(5) no
C25 C26 C27 O4 -179.2(3) no
O4 C27 C28 C22 180.0(3) no
C26 C27 C28 C22 0.8(5) no
C23 C22 C28 C27 177.6(3) no
C21 C22 C28 C27 -2.0(5) no

loop_
_cod_related_entry_id
_cod_related_entry_database
_cod_related_entry_code
1 ChemSpider 8798243
